data_4302226
loop_
_publ_author_name
'Matilde Fondo'
'Noelia Ocampo'
'Ana M. Garc\'ia-Deibe'
'Jes\'us Sanmart\'in'

_publ_section_title
;
Zn3, Ni3, and Cu3 Complexes of a Novel Tricompartmental Acyclic Ligand
;
_journal_name_full 'Inorganic Chemistry'
_journal_page_first 4971
_journal_page_last 4979
_journal_paper_doi 10.1021/ic900292h
_journal_volume 48
_journal_year 2009
_chemical_formula_moiety 'C40 H38 Br4 Cl4 Cu3 N6 O6, C H4 O'
_chemical_formula_sum 'C41 H42 Br4 Cl4 Cu3 N6 O7'
_chemical_formula_weight 1382.87
_chemical_name_systematic
;
 ?
;
_space_group_IT_number 2
_symmetry_cell_setting triclinic
_symmetry_space_group_name_Hall '-P 1'
_symmetry_space_group_name_H-M 'P -1'
_atom_sites_solution_hydrogens geom
_atom_sites_solution_primary direct
_atom_sites_solution_secondary difmap
_audit_creation_method SHELXL-97
_cell_angle_alpha 62.348(2)
_cell_angle_beta 72.600(3)
_cell_angle_gamma 75.990(3)
_cell_formula_units_Z 2
_cell_length_a 11.698(2)
_cell_length_b 15.583(3)
_cell_length_c 16.119(3)
_cell_measurement_reflns_used 1131
_cell_measurement_temperature 100(2)
_cell_measurement_theta_max 23.93
_cell_measurement_theta_min 2.585
_cell_volume 2465.0(8)
_computing_cell_refinement 'BRUKER Smart'
_computing_data_collection 'BRUKER Smart'
_computing_molecular_graphics 'ORTEP 3 for Windows(Farrugia, 1997)'
_computing_publication_material 'WinGX (Farrugia 1999)'
_computing_structure_refinement 'SHELXL-97 (Sheldrick, 1997)'
_computing_structure_solution 'Sir97 (Altomare 1997'
_diffrn_ambient_temperature 100(2)
_diffrn_measured_fraction_theta_full 0.990
_diffrn_measured_fraction_theta_max 0.990
_diffrn_measurement_device_type 'Smart-CCD-1000 BRUKER'
_diffrn_measurement_method 'omega scans'
_diffrn_radiation_monochromator graphite
_diffrn_radiation_source 'fine-focus sealed tube'
_diffrn_radiation_type MoK\a
_diffrn_radiation_wavelength 0.71073
_diffrn_reflns_av_R_equivalents 0.0440
_diffrn_reflns_av_sigmaI/netI 0.0982
_diffrn_reflns_limit_h_max 14
_diffrn_reflns_limit_h_min -13
_diffrn_reflns_limit_k_max 19
_diffrn_reflns_limit_k_min -16
_diffrn_reflns_limit_l_max 20
_diffrn_reflns_limit_l_min 0
_diffrn_reflns_number 28337
_diffrn_reflns_theta_full 26.48
_diffrn_reflns_theta_max 26.48
_diffrn_reflns_theta_min 1.46
_exptl_absorpt_coefficient_mu 4.795
_exptl_absorpt_correction_T_max 0.8313
_exptl_absorpt_correction_T_min 0.6472
_exptl_absorpt_correction_type multi-scan
_exptl_absorpt_process_details 'SADABS, Bruker Nonius (2004)'
_exptl_crystal_colour green
_exptl_crystal_density_diffrn 1.863
_exptl_crystal_density_method 'not measured'
_exptl_crystal_description needle
_exptl_crystal_F_000 1362
_exptl_crystal_size_max 0.20
_exptl_crystal_size_mid 0.09
_exptl_crystal_size_min 0.04
_refine_diff_density_max 1.483
_refine_diff_density_min -0.894
_refine_diff_density_rms 0.176
_refine_ls_extinction_method none
_refine_ls_goodness_of_fit_ref 0.957
_refine_ls_hydrogen_treatment calc
_refine_ls_matrix_type full
_refine_ls_number_parameters 598
_refine_ls_number_reflns 10103
_refine_ls_number_restraints 0
_refine_ls_restrained_S_all 0.957
_refine_ls_R_factor_all 0.1041
_refine_ls_R_factor_gt 0.0534
_refine_ls_shift/su_max 0.001
_refine_ls_shift/su_mean 0.000
_refine_ls_structure_factor_coef Fsqd
_refine_ls_weighting_details 'calc w=1/[\s^2^(Fo^2^)+(0.0749P)^2^+0.0000P] where P=(Fo^2^+2Fc^2^)/3'
_refine_ls_weighting_scheme calc
_refine_ls_wR_factor_gt 0.1262
_refine_ls_wR_factor_ref 0.1435
_reflns_number_gt 5995
_reflns_number_total 10103
_reflns_threshold_expression >2sigma(I)
_cod_data_source_file ic900292h_si_001_4.cif
_cod_data_source_block 6.MeOH
_cod_depositor_comments
;
The following automatic conversions were performed:
'_symmetry_cell_setting' value 'Triclinic' changed to 'triclinic'
according to '/home/saulius/struct/CIF-dictionaries/cif_core.dic'
dictionary named 'cif_core.dic' version 2.4.1 from 2010-06-29.

Automatic conversion script
Id: cif_fix_enum 1527 2010-12-29 10:47:43Z saulius 
;
_cod_database_code 4302226

loop_
_symmetry_equiv_pos_as_xyz
'x, y, z'
'-x, -y, -z'

loop_
_atom_site_label
_atom_site_type_symbol
_atom_site_fract_x
_atom_site_fract_y
_atom_site_fract_z
_atom_site_U_iso_or_equiv
_atom_site_adp_type
_atom_site_occupancy
_atom_site_symmetry_multiplicity
_atom_site_calc_flag
_atom_site_refinement_flags
_atom_site_disorder_assembly
_atom_site_disorder_group
Cu11 Cu 0.57357(7) 0.02120(6) 0.31772(6) 0.0185(2) Uani 1 1 d . . .
Cu12 Cu 0.37414(7) 0.12475(6) 0.19979(5) 0.01499(19) Uani 1 1 d . . .
Cu13 Cu 0.18988(7) 0.03596(6) 0.16990(6) 0.01711(19) Uani 1 1 d . . .
Br11 Br 0.5519(2) -0.31386(15) 0.4059(4) 0.0381(9) Uani 0.766(13) 1 d P A 1
Br1' Br 0.5264(8) -0.3286(5) 0.4641(15) 0.042(3) Uani 0.234(13) 1 d P A 2
Br12 Br 0.26516(7) -0.30721(6) 0.37467(7) 0.0452(3) Uani 1 1 d . . .
Br13 Br 0.74231(6) 0.08537(6) -0.02180(5) 0.02722(19) Uani 1 1 d . . .
Br14 Br -0.01916(6) 0.12785(5) 0.42869(5) 0.02100(17) Uani 1 1 d . . .
Cl11 Cl 0.94860(19) -0.41407(14) 0.57163(15) 0.0402(5) Uani 1 1 d . A .
Cl12 Cl -0.10547(18) -0.36889(14) 0.26942(14) 0.0348(5) Uani 1 1 d . . .
Cl13 Cl 0.83429(16) 0.44336(13) -0.08079(13) 0.0314(4) Uani 1 1 d . . .
Cl14 Cl -0.16116(16) 0.48406(13) 0.15161(14) 0.0342(5) Uani 1 1 d . . .
N101 N 0.7326(5) 0.0186(4) 0.3347(4) 0.0188(12) Uani 1 1 d . . .
N102 N 0.0304(5) 0.0492(4) 0.1480(4) 0.0196(13) Uani 1 1 d . . .
N103 N 0.5476(5) 0.1661(4) 0.3131(4) 0.0182(12) Uani 1 1 d . . .
N104 N 0.2023(4) 0.1733(4) 0.0412(4) 0.0193(13) Uani 1 1 d . . .
N105 N 0.3988(5) 0.2393(4) 0.2265(4) 0.0155(12) Uani 1 1 d . . .
N106 N 0.3354(5) 0.2402(4) 0.0683(4) 0.0180(12) Uani 1 1 d . . .
O101 O 0.5989(4) -0.1184(4) 0.3590(4) 0.0298(12) Uani 1 1 d . . .
O102 O 0.1774(4) -0.0986(3) 0.2595(3) 0.0228(11) Uani 1 1 d . . .
O103 O 0.5869(4) 0.0943(3) 0.1613(3) 0.0197(10) Uani 1 1 d . . .
O104 O 0.1680(4) 0.1196(3) 0.2540(3) 0.0181(10) Uani 1 1 d . . .
O11S O 0.4048(4) 0.0336(3) 0.3251(3) 0.0168(10) Uani 1 1 d . . .
O12S O 0.3571(4) 0.0296(3) 0.1591(3) 0.0184(10) Uani 1 1 d . . .
C11S C 0.3289(6) -0.0393(5) 0.3910(5) 0.0225(16) Uani 1 1 d . . .
H11A H 0.3785 -0.1019 0.4179 0.034 Uiso 1 1 calc R . .
H11B H 0.2754 -0.0452 0.3578 0.034 Uiso 1 1 calc R . .
H11C H 0.2804 -0.0211 0.4429 0.034 Uiso 1 1 calc R . .
C12S C 0.4364(6) -0.0597(5) 0.1792(5) 0.0238(16) Uani 1 1 d . . .
H12A H 0.4173 -0.1019 0.2481 0.036 Uiso 1 1 calc R . .
H12B H 0.5201 -0.0458 0.1601 0.036 Uiso 1 1 calc R . .
H12C H 0.4263 -0.0927 0.1433 0.036 Uiso 1 1 calc R . .
C100 C 0.6807(6) -0.1808(5) 0.4035(5) 0.0242(16) Uani 1 1 d . A .
C101 C 0.6747(6) -0.2816(6) 0.4397(6) 0.0311(18) Uani 1 1 d . . .
C102 C 0.7544(6) -0.3528(5) 0.4909(5) 0.0291(18) Uani 1 1 d . A .
H102 H 0.7446 -0.4198 0.5165 0.035 Uiso 1 1 calc R . .
C103 C 0.8485(6) -0.3257(5) 0.5044(5) 0.0261(17) Uani 1 1 d . . .
C104 C 0.8628(6) -0.2296(5) 0.4681(5) 0.0218(16) Uani 1 1 d . A .
H104 H 0.9290 -0.2118 0.4770 0.026 Uiso 1 1 calc R . .
C105 C 0.7801(6) -0.1573(5) 0.4179(5) 0.0215(16) Uani 1 1 d . . .
C106 C 0.8014(6) -0.0565(5) 0.3795(5) 0.0222(16) Uani 1 1 d . A .
H106 H 0.8723 -0.0453 0.3883 0.027 Uiso 1 1 calc R . .
C107 C 0.7652(6) 0.1156(5) 0.3011(5) 0.0242(16) Uani 1 1 d . . .
H10A H 0.7866 0.1474 0.2301 0.029 Uiso 1 1 calc R . .
H10B H 0.8351 0.1117 0.3258 0.029 Uiso 1 1 calc R . .
C108 C 0.6556(6) 0.1725(5) 0.3387(5) 0.0246(16) Uani 1 1 d . . .
H10C H 0.6427 0.1459 0.4093 0.030 Uiso 1 1 calc R . .
H10D H 0.6691 0.2417 0.3110 0.030 Uiso 1 1 calc R . .
C109 C 0.4353(6) 0.1780(5) 0.3824(5) 0.0256(17) Uani 1 1 d . . .
H10E H 0.4445 0.2204 0.4100 0.031 Uiso 1 1 calc R . .
H10F H 0.4163 0.1138 0.4354 0.031 Uiso 1 1 calc R . .
C110 C 0.3365(6) 0.2243(5) 0.3265(5) 0.0218(16) Uani 1 1 d . . .
H11D H 0.2733 0.1806 0.3521 0.026 Uiso 1 1 calc R . .
H11E H 0.2988 0.2873 0.3294 0.026 Uiso 1 1 calc R . .
C111 C 0.3455(6) 0.3314(5) 0.1552(5) 0.0206(15) Uani 1 1 d . . .
H11F H 0.3791 0.3875 0.1481 0.025 Uiso 1 1 calc R . .
H11G H 0.2571 0.3405 0.1790 0.025 Uiso 1 1 calc R . .
C112 C 0.3716(6) 0.3292(5) 0.0593(5) 0.0201(15) Uani 1 1 d . . .
H11H H 0.3274 0.3876 0.0161 0.024 Uiso 1 1 calc R . .
H11I H 0.4590 0.3313 0.0305 0.024 Uiso 1 1 calc R . .
C113 C 0.4035(6) 0.2137(5) -0.0127(5) 0.0200(15) Uani 1 1 d . . .
H11J H 0.4745 0.1653 0.0050 0.024 Uiso 1 1 calc R . .
H11K H 0.4315 0.2723 -0.0705 0.024 Uiso 1 1 calc R . .
C114 C 0.3149(6) 0.1705(5) -0.0316(5) 0.0231(16) Uani 1 1 d . . .
H11L H 0.3007 0.2101 -0.0973 0.028 Uiso 1 1 calc R . .
H11M H 0.3457 0.1027 -0.0234 0.028 Uiso 1 1 calc R . .
C115 C 0.0946(6) 0.1876(5) 0.0027(5) 0.0217(15) Uani 1 1 d . . .
H11N H 0.1131 0.1528 -0.0388 0.026 Uiso 1 1 calc R . .
H11O H 0.0738 0.2579 -0.0366 0.026 Uiso 1 1 calc R . .
C116 C -0.0116(6) 0.1486(5) 0.0850(5) 0.0271(17) Uani 1 1 d . . .
H11P H -0.0396 0.1900 0.1205 0.033 Uiso 1 1 calc R . .
H11Q H -0.0794 0.1482 0.0604 0.033 Uiso 1 1 calc R . .
C117 C -0.0267(6) -0.0209(5) 0.1663(5) 0.0197(15) Uani 1 1 d . . .
H117 H -0.0980 -0.0035 0.1424 0.024 Uiso 1 1 calc R . .
C118 C 0.0082(6) -0.1229(5) 0.2198(5) 0.0197(15) Uani 1 1 d . . .
C119 C -0.0576(6) -0.1899(5) 0.2240(5) 0.0202(15) Uani 1 1 d . . .
H119 H -0.1262 -0.1666 0.1961 0.024 Uiso 1 1 calc R . .
C120 C -0.0245(6) -0.2871(6) 0.2675(5) 0.0255(17) Uani 1 1 d . . .
C121 C 0.0720(6) -0.3228(5) 0.3127(5) 0.0283(17) Uani 1 1 d . . .
H121 H 0.0932 -0.3912 0.3451 0.034 Uiso 1 1 calc R . .
C122 C 0.1360(6) -0.2590(5) 0.3102(5) 0.0279(17) Uani 1 1 d . . .
C123 C 0.1119(6) -0.1553(5) 0.2626(5) 0.0236(16) Uani 1 1 d . . .
C124 C 0.5258(5) 0.2475(5) 0.2231(5) 0.0178(15) Uani 1 1 d . . .
H124 H 0.5239 0.3092 0.2287 0.021 Uiso 1 1 calc R . .
C125 C 0.6159(5) 0.2520(5) 0.1329(4) 0.0151(14) Uani 1 1 d . . .
C126 C 0.6372(6) 0.1733(5) 0.1070(5) 0.0169(14) Uani 1 1 d . . .
C127 C 0.7143(6) 0.1884(5) 0.0167(5) 0.0170(14) Uani 1 1 d . . .
C128 C 0.7702(5) 0.2711(5) -0.0423(4) 0.0167(14) Uani 1 1 d . . .
H128 H 0.8193 0.2788 -0.1035 0.020 Uiso 1 1 calc R . .
C129 C 0.7533(6) 0.3425(5) -0.0106(5) 0.0201(15) Uani 1 1 d . . .
C130 C 0.6757(6) 0.3338(5) 0.0766(5) 0.0182(14) Uani 1 1 d . . .
H130 H 0.6638 0.3838 0.0974 0.022 Uiso 1 1 calc R . .
C131 C 0.2072(5) 0.2589(5) 0.0574(5) 0.0176(14) Uani 1 1 d . . .
H131 H 0.2005 0.3187 -0.0035 0.021 Uiso 1 1 calc R . .
C132 C 0.1102(5) 0.2745(5) 0.1365(4) 0.0162(14) Uani 1 1 d . . .
C133 C 0.0314(5) 0.3608(5) 0.1122(5) 0.0186(15) Uani 1 1 d . . .
H133 H 0.0400 0.4081 0.0474 0.022 Uiso 1 1 calc R . .
C134 C -0.0597(5) 0.3773(5) 0.1833(5) 0.0200(15) Uani 1 1 d . . .
C135 C -0.0734(6) 0.3103(5) 0.2764(5) 0.0195(15) Uani 1 1 d . . .
H135 H -0.1357 0.3225 0.3246 0.023 Uiso 1 1 calc R . .
C136 C 0.0044(6) 0.2241(5) 0.3002(5) 0.0188(15) Uani 1 1 d . . .
C137 C 0.0983(5) 0.2025(5) 0.2308(5) 0.0151(14) Uani 1 1 d . . .
O1S O 0.6243(8) 0.3902(6) 0.3679(6) 0.017(2) Uiso 0.50 1 d P B 2
H1S H 0.5789 0.4114 0.3290 0.026 Uiso 0.50 1 calc PR B 2
C1S C 0.6488(13) 0.4686(11) 0.3779(11) 0.031(4) Uiso 0.50 1 d P B 2
H1S1 H 0.5878 0.4790 0.4303 0.047 Uiso 0.50 1 calc PR B 2
H1S2 H 0.6467 0.5279 0.3180 0.047 Uiso 0.50 1 calc PR B 2
H1S3 H 0.7289 0.4536 0.3922 0.047 Uiso 0.50 1 calc PR B 2
O2S O 0.5177(9) 0.4849(7) 0.2018(7) 0.029(2) Uiso 0.50 1 d P C 1
H2S H 0.5394 0.4374 0.2498 0.044 Uiso 0.50 1 calc PR C 1
C2S C 0.4135(12) 0.5293(10) 0.2296(10) 0.024(3) Uiso 0.50 1 d P C 1
H2S1 H 0.3619 0.4806 0.2805 0.035 Uiso 0.50 1 calc PR C 1
H2S2 H 0.3744 0.5679 0.1751 0.035 Uiso 0.50 1 calc PR C 1
H2S3 H 0.4263 0.5724 0.2541 0.035 Uiso 0.50 1 calc PR C 1

loop_
_atom_site_aniso_label
_atom_site_aniso_U_11
_atom_site_aniso_U_22
_atom_site_aniso_U_33
_atom_site_aniso_U_23
_atom_site_aniso_U_13
_atom_site_aniso_U_12
Cu11 0.0132(4) 0.0249(5) 0.0178(4) -0.0075(4) -0.0032(3) -0.0065(3)
Cu12 0.0123(4) 0.0160(4) 0.0159(4) -0.0058(3) -0.0020(3) -0.0034(3)
Cu13 0.0117(4) 0.0191(5) 0.0200(4) -0.0072(4) -0.0036(3) -0.0033(3)
Br11 0.0241(7) 0.0336(7) 0.061(2) -0.0176(10) -0.0129(10) -0.0108(5)
Br1' 0.031(3) 0.028(2) 0.071(9) -0.018(3) -0.018(4) -0.0082(19)
Br12 0.0334(5) 0.0278(5) 0.0681(6) -0.0051(4) -0.0267(4) -0.0052(4)
Br13 0.0204(4) 0.0378(5) 0.0299(4) -0.0232(4) 0.0035(3) -0.0072(3)
Br14 0.0195(4) 0.0256(4) 0.0163(4) -0.0064(3) -0.0027(3) -0.0066(3)
Cl11 0.0456(12) 0.0250(11) 0.0492(13) -0.0081(10) -0.0254(11) 0.0000(9)
Cl12 0.0403(11) 0.0376(12) 0.0343(11) -0.0170(9) -0.0025(9) -0.0215(9)
Cl13 0.0239(9) 0.0220(10) 0.0336(11) -0.0035(8) 0.0050(8) -0.0091(8)
Cl14 0.0255(10) 0.0220(10) 0.0350(11) -0.0045(8) 0.0013(8) 0.0058(8)
N101 0.015(3) 0.021(3) 0.020(3) -0.006(3) -0.004(2) -0.007(2)
N102 0.015(3) 0.020(3) 0.023(3) -0.009(3) -0.005(2) -0.002(2)
N103 0.019(3) 0.021(3) 0.015(3) -0.007(2) -0.004(2) -0.005(2)
N104 0.007(3) 0.026(3) 0.015(3) -0.004(3) 0.001(2) -0.001(2)
N105 0.014(3) 0.019(3) 0.012(3) -0.005(2) 0.000(2) -0.006(2)
N106 0.012(3) 0.014(3) 0.025(3) -0.008(3) 0.003(2) -0.005(2)
O101 0.015(3) 0.026(3) 0.048(3) -0.014(3) -0.010(2) -0.002(2)
O102 0.018(2) 0.026(3) 0.028(3) -0.009(2) -0.009(2) -0.009(2)
O103 0.017(2) 0.023(3) 0.020(3) -0.010(2) 0.001(2) -0.010(2)
O104 0.012(2) 0.019(3) 0.017(2) -0.005(2) -0.0018(19) 0.0031(19)
O11S 0.012(2) 0.019(3) 0.015(2) -0.002(2) 0.0002(18) -0.0084(19)
O12S 0.013(2) 0.016(2) 0.027(3) -0.011(2) -0.003(2) 0.0000(19)
C11S 0.013(3) 0.025(4) 0.018(4) 0.000(3) 0.000(3) -0.006(3)
C12S 0.014(3) 0.023(4) 0.036(4) -0.016(3) -0.002(3) -0.003(3)
C100 0.013(3) 0.027(4) 0.026(4) -0.013(3) 0.005(3) -0.003(3)
C101 0.017(4) 0.033(5) 0.043(5) -0.018(4) -0.002(4) -0.005(3)
C102 0.024(4) 0.025(4) 0.040(5) -0.016(4) -0.005(4) -0.005(3)
C103 0.024(4) 0.031(4) 0.026(4) -0.018(4) -0.004(3) 0.003(3)
C104 0.022(4) 0.031(4) 0.017(4) -0.013(3) -0.003(3) -0.008(3)
C105 0.016(3) 0.033(4) 0.018(4) -0.012(3) -0.004(3) -0.007(3)
C106 0.014(3) 0.039(5) 0.015(4) -0.011(3) -0.001(3) -0.010(3)
C107 0.020(4) 0.029(4) 0.022(4) -0.003(3) -0.009(3) -0.010(3)
C108 0.025(4) 0.032(4) 0.024(4) -0.011(3) -0.010(3) -0.009(3)
C109 0.027(4) 0.027(4) 0.023(4) -0.014(3) 0.003(3) -0.008(3)
C110 0.017(4) 0.029(4) 0.018(4) -0.012(3) 0.006(3) -0.009(3)
C111 0.017(3) 0.016(4) 0.025(4) -0.008(3) -0.001(3) 0.000(3)
C112 0.011(3) 0.021(4) 0.024(4) -0.005(3) -0.004(3) -0.003(3)
C113 0.016(3) 0.025(4) 0.020(4) -0.012(3) 0.000(3) -0.002(3)
C114 0.022(4) 0.030(4) 0.019(4) -0.014(3) -0.003(3) -0.002(3)
C115 0.021(4) 0.023(4) 0.022(4) -0.005(3) -0.012(3) -0.003(3)
C116 0.021(4) 0.028(4) 0.026(4) -0.002(3) -0.009(3) -0.007(3)
C117 0.008(3) 0.029(4) 0.021(4) -0.010(3) 0.000(3) -0.003(3)
C118 0.019(4) 0.022(4) 0.019(4) -0.008(3) 0.000(3) -0.008(3)
C119 0.021(4) 0.024(4) 0.020(4) -0.011(3) 0.001(3) -0.013(3)
C120 0.021(4) 0.028(4) 0.019(4) -0.014(4) 0.009(3) -0.009(3)
C121 0.028(4) 0.024(4) 0.026(4) -0.009(3) 0.003(3) -0.004(3)
C122 0.015(4) 0.030(4) 0.031(4) -0.006(4) -0.002(3) -0.006(3)
C123 0.018(4) 0.033(4) 0.020(4) -0.010(3) -0.002(3) -0.009(3)
C124 0.013(3) 0.019(4) 0.022(4) -0.010(3) 0.001(3) -0.006(3)
C125 0.011(3) 0.020(4) 0.013(3) -0.007(3) 0.000(3) -0.004(3)
C126 0.012(3) 0.018(4) 0.018(4) -0.004(3) -0.006(3) -0.003(3)
C127 0.016(3) 0.013(3) 0.020(4) -0.005(3) -0.007(3) 0.001(3)
C128 0.010(3) 0.023(4) 0.011(3) -0.004(3) -0.004(3) 0.003(3)
C129 0.019(4) 0.018(4) 0.017(4) 0.000(3) -0.002(3) -0.009(3)
C130 0.016(3) 0.020(4) 0.020(4) -0.007(3) -0.006(3) -0.003(3)
C131 0.015(3) 0.010(3) 0.020(4) 0.002(3) -0.011(3) 0.004(3)
C132 0.012(3) 0.014(3) 0.015(3) -0.003(3) 0.002(3) -0.004(3)
C133 0.013(3) 0.012(3) 0.023(4) -0.001(3) -0.002(3) -0.003(3)
C134 0.008(3) 0.018(4) 0.029(4) -0.011(3) -0.001(3) 0.005(3)
C135 0.009(3) 0.025(4) 0.028(4) -0.017(3) 0.000(3) -0.001(3)
C136 0.014(3) 0.021(4) 0.015(4) -0.002(3) 0.002(3) -0.008(3)
C137 0.006(3) 0.022(4) 0.018(4) -0.008(3) -0.001(3) -0.005(3)

loop_
_atom_type_symbol
_atom_type_description
_atom_type_scat_dispersion_real
_atom_type_scat_dispersion_imag
_atom_type_scat_source
C C 0.0033 0.0016 'International Tables Vol C Tables 4.2.6.8 and 6.1.1.4'
H H 0.0000 0.0000 'International Tables Vol C Tables 4.2.6.8 and 6.1.1.4'
N N 0.0061 0.0033 'International Tables Vol C Tables 4.2.6.8 and 6.1.1.4'
O O 0.0106 0.0060 'International Tables Vol C Tables 4.2.6.8 and 6.1.1.4'
Cl Cl 0.1484 0.1585 'International Tables Vol C Tables 4.2.6.8 and 6.1.1.4'
Cu Cu 0.3201 1.2651 'International Tables Vol C Tables 4.2.6.8 and 6.1.1.4'
Br Br -0.2901 2.4595 'International Tables Vol C Tables 4.2.6.8 and 6.1.1.4'

loop_
_geom_angle_atom_site_label_1
_geom_angle_atom_site_label_2
_geom_angle_atom_site_label_3
_geom_angle
_geom_angle_site_symmetry_1
_geom_angle_site_symmetry_3
_geom_angle_publ_flag
O11S Cu11 O101 94.91(19) . . ?
O11S Cu11 N101 166.4(2) . . ?
O101 Cu11 N101 90.8(2) . . ?
O11S Cu11 N103 88.83(19) . . ?
O101 Cu11 N103 163.6(2) . . ?
N101 Cu11 N103 82.3(2) . . ?
O11S Cu11 O103 84.47(17) . . ?
O101 Cu11 O103 109.30(19) . . ?
N101 Cu11 O103 105.29(19) . . ?
N103 Cu11 O103 86.90(18) . . ?
O11S Cu12 O12S 97.60(19) . . ?
O11S Cu12 N105 88.58(19) . . ?
O12S Cu12 N105 173.16(19) . . ?
O11S Cu12 N106 172.3(2) . . ?
O12S Cu12 N106 89.78(19) . . ?
N105 Cu12 N106 84.2(2) . . ?
O11S Cu12 O104 92.26(16) . . ?
O12S Cu12 O104 80.56(16) . . ?
N105 Cu12 O104 102.21(18) . . ?
N106 Cu12 O104 86.82(17) . . ?
O11S Cu12 O103 79.72(16) . . ?
O12S Cu12 O103 91.70(16) . . ?
N105 Cu12 O103 86.51(17) . . ?
N106 Cu12 O103 102.29(18) . . ?
O104 Cu12 O103 168.08(16) . . ?
O12S Cu13 O102 95.69(19) . . ?
O12S Cu13 N102 166.0(2) . . ?
O102 Cu13 N102 90.6(2) . . ?
O12S Cu13 N104 87.98(19) . . ?
O102 Cu13 N104 164.4(2) . . ?
N102 Cu13 N104 82.7(2) . . ?
O12S Cu13 O104 84.59(17) . . ?
O102 Cu13 O104 107.33(18) . . ?
N102 Cu13 O104 105.50(19) . . ?
N104 Cu13 O104 88.04(19) . . ?
C106 N101 C107 119.3(5) . . ?
C106 N101 Cu11 127.2(5) . . ?
C107 N101 Cu11 113.0(4) . . ?
C117 N102 C116 118.4(6) . . ?
C117 N102 Cu13 126.4(5) . . ?
C116 N102 Cu13 113.5(4) . . ?
C124 N103 C108 112.2(5) . . ?
C124 N103 C109 102.0(5) . . ?
C108 N103 C109 111.6(5) . . ?
C124 N103 Cu11 116.0(4) . . ?
C108 N103 Cu11 105.4(4) . . ?
C109 N103 Cu11 109.8(4) . . ?
C114 N104 C131 103.4(5) . . ?
C114 N104 C115 110.2(5) . . ?
C131 N104 C115 111.3(5) . . ?
C114 N104 Cu13 112.2(4) . . ?
C131 N104 Cu13 114.6(4) . . ?
C115 N104 Cu13 105.3(4) . . ?
C110 N105 C111 111.2(5) . . ?
C110 N105 C124 102.3(5) . . ?
C111 N105 C124 110.5(5) . . ?
C110 N105 Cu12 109.8(4) . . ?
C111 N105 Cu12 106.0(4) . . ?
C124 N105 Cu12 117.1(4) . . ?
C112 N106 C113 112.2(5) . . ?
C112 N106 C131 110.2(5) . . ?
C113 N106 C131 102.4(5) . . ?
C112 N106 Cu12 106.7(4) . . ?
C113 N106 Cu12 109.1(4) . . ?
C131 N106 Cu12 116.4(4) . . ?
C100 O101 Cu11 127.7(4) . . ?
C123 O102 Cu13 126.9(4) . . ?
C126 O103 Cu11 122.3(4) . . ?
C126 O103 Cu12 112.7(4) . . ?
Cu11 O103 Cu12 85.59(15) . . ?
C137 O104 Cu13 117.6(4) . . ?
C137 O104 Cu12 117.5(4) . . ?
Cu13 O104 Cu12 85.80(15) . . ?
C11S O11S Cu11 124.6(4) . . ?
C11S O11S Cu12 122.1(4) . . ?
Cu11 O11S Cu12 107.7(2) . . ?
C12S O12S Cu13 122.6(4) . . ?
C12S O12S Cu12 120.2(4) . . ?
Cu13 O12S Cu12 106.5(2) . . ?
O11S C11S H11A 109.5 . . ?
O11S C11S H11B 109.5 . . ?
H11A C11S H11B 109.5 . . ?
O11S C11S H11C 109.5 . . ?
H11A C11S H11C 109.5 . . ?
H11B C11S H11C 109.5 . . ?
O12S C12S H12A 109.5 . . ?
O12S C12S H12B 109.5 . . ?
H12A C12S H12B 109.5 . . ?
O12S C12S H12C 109.5 . . ?
H12A C12S H12C 109.5 . . ?
H12B C12S H12C 109.5 . . ?
O101 C100 C105 125.6(6) . . ?
O101 C100 C101 119.3(6) . . ?
C105 C100 C101 115.1(6) . . ?
C102 C101 C100 123.3(7) . . ?
C102 C101 Br1' 111.9(6) . . ?
C100 C101 Br1' 120.9(5) . . ?
C102 C101 Br11 121.4(6) . . ?
C100 C101 Br11 115.2(5) . . ?
C103 C102 C101 119.1(7) . . ?
C103 C102 H102 120.5 . . ?
C101 C102 H102 120.5 . . ?
C104 C103 C102 120.8(7) . . ?
C104 C103 Cl11 119.0(5) . . ?
C102 C103 Cl11 120.1(6) . . ?
C103 C104 C105 119.9(6) . . ?
C103 C104 H104 120.0 . . ?
C105 C104 H104 120.0 . . ?
C104 C105 C100 121.7(7) . . ?
C104 C105 C106 117.4(6) . . ?
C100 C105 C106 120.9(6) . . ?
N101 C106 C105 125.5(6) . . ?
N101 C106 H106 117.2 . . ?
C105 C106 H106 117.2 . . ?
N101 C107 C108 106.2(5) . . ?
N101 C107 H10A 110.5 . . ?
C108 C107 H10A 110.5 . . ?
N101 C107 H10B 110.5 . . ?
C108 C107 H10B 110.5 . . ?
H10A C107 H10B 108.7 . . ?
N103 C108 C107 110.2(5) . . ?
N103 C108 H10C 109.6 . . ?
C107 C108 H10C 109.6 . . ?
N103 C108 H10D 109.6 . . ?
C107 C108 H10D 109.6 . . ?
H10C C108 H10D 108.1 . . ?
N103 C109 C110 106.2(5) . . ?
N103 C109 H10E 110.5 . . ?
C110 C109 H10E 110.5 . . ?
N103 C109 H10F 110.5 . . ?
C110 C109 H10F 110.5 . . ?
H10E C109 H10F 108.7 . . ?
N105 C110 C109 104.5(5) . . ?
N105 C110 H11D 110.8 . . ?
C109 C110 H11D 110.8 . . ?
N105 C110 H11E 110.8 . . ?
C109 C110 H11E 110.8 . . ?
H11D C110 H11E 108.9 . . ?
N105 C111 C112 111.5(5) . . ?
N105 C111 H11F 109.3 . . ?
C112 C111 H11F 109.3 . . ?
N105 C111 H11G 109.3 . . ?
C112 C111 H11G 109.3 . . ?
H11F C111 H11G 108.0 . . ?
N106 C112 C111 111.1(5) . . ?
N106 C112 H11H 109.4 . . ?
C111 C112 H11H 109.4 . . ?
N106 C112 H11I 109.4 . . ?
C111 C112 H11I 109.4 . . ?
H11H C112 H11I 108.0 . . ?
N106 C113 C114 105.8(5) . . ?
N106 C113 H11J 110.6 . . ?
C114 C113 H11J 110.6 . . ?
N106 C113 H11K 110.6 . . ?
C114 C113 H11K 110.6 . . ?
H11J C113 H11K 108.7 . . ?
N104 C114 C113 104.4(5) . . ?
N104 C114 H11L 110.9 . . ?
C113 C114 H11L 110.9 . . ?
N104 C114 H11M 110.9 . . ?
C113 C114 H11M 110.9 . . ?
H11L C114 H11M 108.9 . . ?
N104 C115 C116 109.8(5) . . ?
N104 C115 H11N 109.7 . . ?
C116 C115 H11N 109.7 . . ?
N104 C115 H11O 109.7 . . ?
C116 C115 H11O 109.7 . . ?
H11N C115 H11O 108.2 . . ?
N102 C116 C115 107.0(6) . . ?
N102 C116 H11P 110.3 . . ?
C115 C116 H11P 110.3 . . ?
N102 C116 H11Q 110.3 . . ?
C115 C116 H11Q 110.3 . . ?
H11P C116 H11Q 108.6 . . ?
N102 C117 C118 125.6(6) . . ?
N102 C117 H117 117.2 . . ?
C118 C117 H117 117.2 . . ?
C119 C118 C117 117.8(6) . . ?
C119 C118 C123 121.4(6) . . ?
C117 C118 C123 120.7(6) . . ?
C120 C119 C118 120.9(6) . . ?
C120 C119 H119 119.6 . . ?
C118 C119 H119 119.6 . . ?
C119 C120 C121 120.4(6) . . ?
C119 C120 Cl12 120.1(5) . . ?
C121 C120 Cl12 119.5(6) . . ?
C122 C121 C120 119.5(7) . . ?
C122 C121 H121 120.3 . . ?
C120 C121 H121 120.3 . . ?
C121 C122 C123 124.3(7) . . ?
C121 C122 Br12 119.7(6) . . ?
C123 C122 Br12 116.0(5) . . ?
O102 C123 C122 121.9(6) . . ?
O102 C123 C118 124.7(7) . . ?
C122 C123 C118 113.4(6) . . ?
N103 C124 C125 117.1(5) . . ?
N103 C124 N105 101.8(5) . . ?
C125 C124 N105 115.1(5) . . ?
N103 C124 H124 107.4 . . ?
C125 C124 H124 107.4 . . ?
N105 C124 H124 107.4 . . ?
C130 C125 C126 121.5(6) . . ?
C130 C125 C124 118.9(6) . . ?
C126 C125 C124 119.6(6) . . ?
O103 C126 C127 122.4(6) . . ?
O103 C126 C125 122.3(6) . . ?
C127 C126 C125 115.3(6) . . ?
C128 C127 C126 123.8(6) . . ?
C128 C127 Br13 119.6(5) . . ?
C126 C127 Br13 116.6(5) . . ?
C127 C128 C129 118.5(6) . . ?
C127 C128 H128 120.7 . . ?
C129 C128 H128 120.7 . . ?
C128 C129 C130 120.7(6) . . ?
C128 C129 Cl13 118.8(5) . . ?
C130 C129 Cl13 120.5(5) . . ?
C125 C130 C129 119.9(6) . . ?
C125 C130 H130 120.1 . . ?
C129 C130 H130 120.1 . . ?
N104 C131 C132 115.9(5) . . ?
N104 C131 N106 100.7(5) . . ?
C132 C131 N106 116.9(5) . . ?
N104 C131 H131 107.6 . . ?
C132 C131 H131 107.6 . . ?
N106 C131 H131 107.6 . . ?
C133 C132 C137 121.6(6) . . ?
C133 C132 C131 118.0(6) . . ?
C137 C132 C131 120.3(6) . . ?
C134 C133 C132 119.5(6) . . ?
C134 C133 H133 120.2 . . ?
C132 C133 H133 120.2 . . ?
C135 C134 C133 121.0(6) . . ?
C135 C134 Cl14 119.8(5) . . ?
C133 C134 Cl14 119.2(5) . . ?
C134 C135 C136 119.3(6) . . ?
C134 C135 H135 120.3 . . ?
C136 C135 H135 120.3 . . ?
C135 C136 C137 122.4(6) . . ?
C135 C136 Br14 119.5(5) . . ?
C137 C136 Br14 118.1(5) . . ?
O104 C137 C132 122.4(6) . . ?
O104 C137 C136 121.5(6) . . ?
C132 C137 C136 116.1(6) . . ?
C1S O1S H1S 109.5 . . ?
O1S C1S H1S1 109.5 . . ?
O1S C1S H1S2 109.5 . . ?
H1S1 C1S H1S2 109.5 . . ?
O1S C1S H1S3 109.5 . . ?
H1S1 C1S H1S3 109.5 . . ?
H1S2 C1S H1S3 109.5 . . ?
C2S O2S H2S 109.5 . . ?

loop_
_geom_bond_atom_site_label_1
_geom_bond_atom_site_label_2
_geom_bond_distance
_geom_bond_site_symmetry_2
_geom_bond_publ_flag
Cu11 O11S 1.910(4) . ?
Cu11 O101 1.930(5) . ?
Cu11 N101 1.948(5) . ?
Cu11 N103 2.174(5) . ?
Cu11 O103 2.205(5) . ?
Cu12 O11S 1.937(4) . ?
Cu12 O12S 1.948(4) . ?
Cu12 N105 2.119(5) . ?
Cu12 N106 2.139(6) . ?
Cu12 O104 2.313(4) . ?
Cu12 O103 2.362(4) . ?
Cu13 O12S 1.893(4) . ?
Cu13 O102 1.927(5) . ?
Cu13 N102 1.946(5) . ?
Cu13 N104 2.180(5) . ?
Cu13 O104 2.207(4) . ?
Br11 C101 1.919(7) . ?
Br1' C101 1.908(9) . ?
Br12 C122 1.895(7) . ?
Br13 C127 1.902(6) . ?
Br14 C136 1.895(6) . ?
Cl11 C103 1.743(7) . ?
Cl12 C120 1.747(6) . ?
Cl13 C129 1.753(6) . ?
Cl14 C134 1.748(6) . ?
N101 C106 1.284(8) . ?
N101 C107 1.456(8) . ?
N102 C117 1.289(8) . ?
N102 C116 1.463(8) . ?
N103 C124 1.461(8) . ?
N103 C108 1.479(8) . ?
N103 C109 1.484(8) . ?
N104 C114 1.486(8) . ?
N104 C131 1.490(8) . ?
N104 C115 1.493(8) . ?
N105 C110 1.488(8) . ?
N105 C111 1.494(8) . ?
N105 C124 1.505(7) . ?
N106 C112 1.480(8) . ?
N106 C113 1.492(8) . ?
N106 C131 1.504(8) . ?
O101 C100 1.299(8) . ?
O102 C123 1.280(8) . ?
O103 C126 1.293(7) . ?
O104 C137 1.303(7) . ?
O11S C11S 1.417(7) . ?
O12S C12S 1.427(7) . ?
C11S H11A 0.9800 . ?
C11S H11B 0.9800 . ?
C11S H11C 0.9800 . ?
C12S H12A 0.9800 . ?
C12S H12B 0.9800 . ?
C12S H12C 0.9800 . ?
C100 C105 1.409(9) . ?
C100 C101 1.410(10) . ?
C101 C102 1.375(10) . ?
C102 C103 1.375(10) . ?
C102 H102 0.9500 . ?
C103 C104 1.365(10) . ?
C104 C105 1.398(9) . ?
C104 H104 0.9500 . ?
C105 C106 1.451(10) . ?
C106 H106 0.9500 . ?
C107 C108 1.510(9) . ?
C107 H10A 0.9900 . ?
C107 H10B 0.9900 . ?
C108 H10C 0.9900 . ?
C108 H10D 0.9900 . ?
C109 C110 1.512(9) . ?
C109 H10E 0.9900 . ?
C109 H10F 0.9900 . ?
C110 H11D 0.9900 . ?
C110 H11E 0.9900 . ?
C111 C112 1.497(9) . ?
C111 H11F 0.9900 . ?
C111 H11G 0.9900 . ?
C112 H11H 0.9900 . ?
C112 H11I 0.9900 . ?
C113 C114 1.528(9) . ?
C113 H11J 0.9900 . ?
C113 H11K 0.9900 . ?
C114 H11L 0.9900 . ?
C114 H11M 0.9900 . ?
C115 C116 1.517(9) . ?
C115 H11N 0.9900 . ?
C115 H11O 0.9900 . ?
C116 H11P 0.9900 . ?
C116 H11Q 0.9900 . ?
C117 C118 1.436(9) . ?
C117 H117 0.9500 . ?
C118 C119 1.406(8) . ?
C118 C123 1.444(9) . ?
C119 C120 1.352(10) . ?
C119 H119 0.9500 . ?
C120 C121 1.388(10) . ?
C121 C122 1.363(10) . ?
C121 H121 0.9500 . ?
C122 C123 1.427(10) . ?
C124 C125 1.502(8) . ?
C124 H124 1.0000 . ?
C125 C130 1.384(8) . ?
C125 C126 1.416(9) . ?
C126 C127 1.410(9) . ?
C127 C128 1.376(9) . ?
C128 C129 1.378(9) . ?
C128 H128 0.9500 . ?
C129 C130 1.392(9) . ?
C130 H130 0.9500 . ?
C131 C132 1.503(9) . ?
C131 H131 1.0000 . ?
C132 C133 1.392(9) . ?
C132 C137 1.398(9) . ?
C133 C134 1.388(9) . ?
C133 H133 0.9500 . ?
C134 C135 1.360(9) . ?
C135 C136 1.384(9) . ?
C135 H135 0.9500 . ?
C136 C137 1.417(9) . ?
O1S C1S 1.407(16) . ?
O1S H1S 0.8400 . ?
C1S H1S1 0.9800 . ?
C1S H1S2 0.9800 . ?
C1S H1S3 0.9800 . ?
O2S C2S 1.310(15) . ?
O2S H2S 0.8400 . ?
C2S H2S1 0.9800 . ?
C2S H2S2 0.9800 . ?
C2S H2S3 0.9800 . ?

loop_
_geom_hbond_atom_site_label_D
_geom_hbond_atom_site_label_H
_geom_hbond_atom_site_label_A
_geom_hbond_distance_DH
_geom_hbond_distance_HA
_geom_hbond_distance_DA
_geom_hbond_angle_DHA
_geom_hbond_site_symmetry_A
O1S H1S O2S 0.84 2.08 2.888(13) 161 .
O2S H2S O1S 0.84 2.15 2.888(13) 146 .

loop_
_geom_torsion_atom_site_label_1
_geom_torsion_atom_site_label_2
_geom_torsion_atom_site_label_3
_geom_torsion_atom_site_label_4
_geom_torsion
_geom_torsion_site_symmetry_1
_geom_torsion_site_symmetry_2
_geom_torsion_site_symmetry_3
_geom_torsion_site_symmetry_4
_geom_torsion_publ_flag
O11S Cu11 N101 C106 101.1(10) . . . . ?
O101 Cu11 N101 C106 -13.9(6) . . . . ?
N103 Cu11 N101 C106 151.2(6) . . . . ?
O103 Cu11 N101 C106 -124.2(6) . . . . ?
O11S Cu11 N101 C107 -71.2(10) . . . . ?
O101 Cu11 N101 C107 173.7(5) . . . . ?
N103 Cu11 N101 C107 -21.2(4) . . . . ?
O103 Cu11 N101 C107 63.5(5) . . . . ?
O11S Cu11 N103 C124 -73.3(4) . . . . ?
O101 Cu11 N103 C124 -176.9(6) . . . . ?
N101 Cu11 N103 C124 117.1(4) . . . . ?
O103 Cu11 N103 C124 11.2(4) . . . . ?
O11S Cu11 N103 C108 161.9(4) . . . . ?
O101 Cu11 N103 C108 58.3(8) . . . . ?
N101 Cu11 N103 C108 -7.7(4) . . . . ?
O103 Cu11 N103 C108 -113.6(4) . . . . ?
O11S Cu11 N103 C109 41.5(4) . . . . ?
O101 Cu11 N103 C109 -62.0(8) . . . . ?
N101 Cu11 N103 C109 -128.1(4) . . . . ?
O103 Cu11 N103 C109 126.1(4) . . . . ?
N106 Cu12 N105 C110 134.5(4) . . . . ?
O104 Cu12 N105 C110 49.1(4) . . . . ?
O103 Cu12 N105 C110 -122.7(4) . . . . ?
O11S Cu12 N105 C111 -163.1(4) . . . . ?
N106 Cu12 N105 C111 14.3(4) . . . . ?
O104 Cu12 N105 C111 -71.1(4) . . . . ?
O103 Cu12 N105 C111 117.1(4) . . . . ?
O11S Cu12 N105 C124 73.0(4) . . . . ?
N106 Cu12 N105 C124 -109.5(4) . . . . ?
O104 Cu12 N105 C124 165.1(4) . . . . ?
O103 Cu12 N105 C124 -6.7(4) . . . . ?
O12S Cu12 N106 C112 -165.1(4) . . . . ?
N105 Cu12 N106 C112 11.7(4) . . . . ?
O104 Cu12 N106 C112 114.3(4) . . . . ?
O103 Cu12 N106 C112 -73.4(4) . . . . ?
O12S Cu12 N106 C113 -43.7(4) . . . . ?
N105 Cu12 N106 C113 133.1(4) . . . . ?
O104 Cu12 N106 C113 -124.3(4) . . . . ?
O103 Cu12 N106 C113 48.0(4) . . . . ?
O12S Cu12 N106 C131 71.4(4) . . . . ?
N105 Cu12 N106 C131 -111.7(4) . . . . ?
O104 Cu12 N106 C131 -9.1(4) . . . . ?
O103 Cu12 N106 C131 163.1(4) . . . . ?
O12S Cu13 N102 C117 97.5(10) . . . . ?
O102 Cu13 N102 C117 -19.4(6) . . . . ?
N104 Cu13 N102 C117 146.5(6) . . . . ?
O104 Cu13 N102 C117 -127.6(5) . . . . ?
O12S Cu13 N102 C116 -67.6(10) . . . . ?
O102 Cu13 N102 C116 175.5(5) . . . . ?
N104 Cu13 N102 C116 -18.6(5) . . . . ?
O104 Cu13 N102 C116 67.3(5) . . . . ?
O12S Cu13 N104 C114 39.9(4) . . . . ?
O102 Cu13 N104 C114 -64.2(9) . . . . ?
N102 Cu13 N104 C114 -129.6(4) . . . . ?
O104 Cu13 N104 C114 124.5(4) . . . . ?
O12S Cu13 N104 C131 -77.6(4) . . . . ?
O102 Cu13 N104 C131 178.3(6) . . . . ?
N102 Cu13 N104 C131 113.0(4) . . . . ?
O104 Cu13 N104 C131 7.1(4) . . . . ?
O12S Cu13 N104 C115 159.8(4) . . . . ?
O102 Cu13 N104 C115 55.7(9) . . . . ?
N102 Cu13 N104 C115 -9.7(4) . . . . ?
O104 Cu13 N104 C115 -115.6(4) . . . . ?
O11S Cu12 N105 C110 -42.9(4) . . . . ?
O11S Cu11 O101 C100 -152.2(6) . . . . ?
N101 Cu11 O101 C100 15.4(6) . . . . ?
N103 Cu11 O101 C100 -49.5(10) . . . . ?
O103 Cu11 O101 C100 122.0(6) . . . . ?
O12S Cu13 O102 C123 -143.0(6) . . . . ?
N102 Cu13 O102 C123 24.5(6) . . . . ?
N104 Cu13 O102 C123 -39.9(10) . . . . ?
O104 Cu13 O102 C123 130.9(5) . . . . ?
O11S Cu11 O103 C126 125.0(5) . . . . ?
O101 Cu11 O103 C126 -141.8(5) . . . . ?
N101 Cu11 O103 C126 -45.3(5) . . . . ?
N103 Cu11 O103 C126 35.8(5) . . . . ?
O11S Cu11 O103 Cu12 10.86(16) . . . . ?
O101 Cu11 O103 Cu12 104.14(17) . . . . ?
N101 Cu11 O103 Cu12 -159.44(18) . . . . ?
N103 Cu11 O103 Cu12 -78.26(17) . . . . ?
O11S Cu12 O103 C126 -134.1(4) . . . . ?
O12S Cu12 O103 C126 128.5(4) . . . . ?
N105 Cu12 O103 C126 -44.9(4) . . . . ?
N106 Cu12 O103 C126 38.4(4) . . . . ?
O104 Cu12 O103 C126 177.6(7) . . . . ?
O11S Cu12 O103 Cu11 -10.84(16) . . . . ?
O12S Cu12 O103 Cu11 -108.25(17) . . . . ?
N105 Cu12 O103 Cu11 78.36(17) . . . . ?
N106 Cu12 O103 Cu11 161.61(17) . . . . ?
O104 Cu12 O103 Cu11 -59.1(8) . . . . ?
O12S Cu13 O104 C137 130.0(4) . . . . ?
O102 Cu13 O104 C137 -135.7(4) . . . . ?
N102 Cu13 O104 C137 -40.1(5) . . . . ?
N104 Cu13 O104 C137 41.8(4) . . . . ?
O12S Cu13 O104 Cu12 11.04(16) . . . . ?
O102 Cu13 O104 Cu12 105.32(17) . . . . ?
N102 Cu13 O104 Cu12 -159.04(19) . . . . ?
N104 Cu13 O104 Cu12 -77.12(16) . . . . ?
O11S Cu12 O104 C137 132.8(4) . . . . ?
O12S Cu12 O104 C137 -129.8(4) . . . . ?
N105 Cu12 O104 C137 43.8(4) . . . . ?
N106 Cu12 O104 C137 -39.5(4) . . . . ?
O103 Cu12 O104 C137 -179.9(7) . . . . ?
O11S Cu12 O104 Cu13 -108.15(17) . . . . ?
O12S Cu12 O104 Cu13 -10.82(16) . . . . ?
N105 Cu12 O104 Cu13 162.81(17) . . . . ?
N106 Cu12 O104 Cu13 79.48(18) . . . . ?
O103 Cu12 O104 Cu13 -60.8(8) . . . . ?
O101 Cu11 O11S C11S 30.9(5) . . . . ?
N101 Cu11 O11S C11S -83.7(10) . . . . ?
N103 Cu11 O11S C11S -133.1(5) . . . . ?
O103 Cu11 O11S C11S 139.9(5) . . . . ?
O101 Cu11 O11S Cu12 -122.9(2) . . . . ?
N101 Cu11 O11S Cu12 122.5(8) . . . . ?
N103 Cu11 O11S Cu12 73.1(2) . . . . ?
O103 Cu11 O11S Cu12 -13.9(2) . . . . ?
O12S Cu12 O11S C11S -51.1(5) . . . . ?
N105 Cu12 O11S C11S 131.9(5) . . . . ?
O104 Cu12 O11S C11S 29.7(5) . . . . ?
O103 Cu12 O11S C11S -141.4(5) . . . . ?
O12S Cu12 O11S Cu11 103.5(2) . . . . ?
N105 Cu12 O11S Cu11 -73.6(2) . . . . ?
O104 Cu12 O11S Cu11 -175.7(2) . . . . ?
O103 Cu12 O11S Cu11 13.13(19) . . . . ?
O102 Cu13 O12S C12S 23.6(5) . . . . ?
N102 Cu13 O12S C12S -92.7(10) . . . . ?
N104 Cu13 O12S C12S -141.2(5) . . . . ?
O104 Cu13 O12S C12S 130.6(5) . . . . ?
O102 Cu13 O12S Cu12 -120.6(2) . . . . ?
N102 Cu13 O12S Cu12 123.1(8) . . . . ?
N104 Cu13 O12S Cu12 74.5(2) . . . . ?
O104 Cu13 O12S Cu12 -13.7(2) . . . . ?
O11S Cu12 O12S C12S -41.1(5) . . . . ?
N106 Cu12 O12S C12S 141.1(5) . . . . ?
O104 Cu12 O12S C12S -132.1(5) . . . . ?
O103 Cu12 O12S C12S 38.8(5) . . . . ?
O11S Cu12 O12S Cu13 104.2(2) . . . . ?
N106 Cu12 O12S Cu13 -73.7(2) . . . . ?
O104 Cu12 O12S Cu13 13.16(19) . . . . ?
O103 Cu12 O12S Cu13 -175.9(2) . . . . ?
Cu11 O101 C100 C105 -10.5(10) . . . . ?
Cu11 O101 C100 C101 171.2(5) . . . . ?
O101 C100 C101 C102 -177.4(7) . . . . ?
C105 C100 C101 C102 4.1(11) . . . . ?
O101 C100 C101 Br1' -21.5(12) . . . . ?
C105 C100 C101 Br1' 160.1(9) . . . . ?
O101 C100 C101 Br11 6.2(9) . . . . ?
C105 C100 C101 Br11 -172.3(5) . . . . ?
C100 C101 C102 C103 -3.1(12) . . . . ?
Br1' C101 C102 C103 -160.9(8) . . . . ?
Br11 C101 C102 C103 173.1(6) . . . . ?
C101 C102 C103 C104 0.3(11) . . . . ?
C101 C102 C103 Cl11 178.3(6) . . . . ?
C102 C103 C104 C105 1.1(10) . . . . ?
Cl11 C103 C104 C105 -176.9(5) . . . . ?
C103 C104 C105 C100 0.2(10) . . . . ?
C103 C104 C105 C106 -178.9(6) . . . . ?
O101 C100 C105 C104 179.0(6) . . . . ?
C101 C100 C105 C104 -2.7(10) . . . . ?
O101 C100 C105 C106 -1.9(11) . . . . ?
C101 C100 C105 C106 176.4(6) . . . . ?
C107 N101 C106 C105 179.4(6) . . . . ?
Cu11 N101 C106 C105 7.4(10) . . . . ?
C104 C105 C106 N101 -177.4(6) . . . . ?
C100 C105 C106 N101 3.5(11) . . . . ?
C106 N101 C107 C108 -127.8(6) . . . . ?
Cu11 N101 C107 C108 45.3(6) . . . . ?
C124 N103 C108 C107 -93.1(7) . . . . ?
C109 N103 C108 C107 153.2(6) . . . . ?
Cu11 N103 C108 C107 34.0(6) . . . . ?
N101 C107 C108 N103 -52.0(7) . . . . ?
C124 N103 C109 C110 29.9(6) . . . . ?
C108 N103 C109 C110 149.8(6) . . . . ?
Cu11 N103 C109 C110 -93.6(5) . . . . ?
C111 N105 C110 C109 -144.3(5) . . . . ?
C124 N105 C110 C109 -26.3(6) . . . . ?
Cu12 N105 C110 C109 98.7(5) . . . . ?
N103 C109 C110 N105 -1.7(7) . . . . ?
C110 N105 C111 C112 -158.2(5) . . . . ?
C124 N105 C111 C112 88.9(6) . . . . ?
Cu12 N105 C111 C112 -38.9(6) . . . . ?
C113 N106 C112 C111 -155.9(5) . . . . ?
C131 N106 C112 C111 90.8(6) . . . . ?
Cu12 N106 C112 C111 -36.5(6) . . . . ?
N105 C111 C112 N106 52.6(7) . . . . ?
C112 N106 C113 C114 -145.4(5) . . . . ?
C131 N106 C113 C114 -27.3(6) . . . . ?
Cu12 N106 C113 C114 96.6(5) . . . . ?
C131 N104 C114 C113 29.5(6) . . . . ?
C115 N104 C114 C113 148.5(5) . . . . ?
Cu13 N104 C114 C113 -94.5(5) . . . . ?
N106 C113 C114 N104 -1.1(7) . . . . ?
C114 N104 C115 C116 156.1(6) . . . . ?
C131 N104 C115 C116 -89.8(7) . . . . ?
Cu13 N104 C115 C116 34.9(6) . . . . ?
C117 N102 C116 C115 -123.6(6) . . . . ?
Cu13 N102 C116 C115 42.9(7) . . . . ?
N104 C115 C116 N102 -51.1(7) . . . . ?
C116 N102 C117 C118 174.5(6) . . . . ?
Cu13 N102 C117 C118 10.0(10) . . . . ?
N102 C117 C118 C119 -173.3(6) . . . . ?
N102 C117 C118 C123 3.1(10) . . . . ?
C117 C118 C119 C120 175.4(6) . . . . ?
C123 C118 C119 C120 -0.9(10) . . . . ?
C118 C119 C120 C121 3.0(10) . . . . ?
C118 C119 C120 Cl12 -178.5(5) . . . . ?
C119 C120 C121 C122 -2.2(11) . . . . ?
Cl12 C120 C121 C122 179.3(6) . . . . ?
C120 C121 C122 C123 -0.7(11) . . . . ?
C120 C121 C122 Br12 178.4(5) . . . . ?
Cu13 O102 C123 C122 160.0(5) . . . . ?
Cu13 O102 C123 C118 -20.1(10) . . . . ?
C121 C122 C123 O102 -177.5(7) . . . . ?
Br12 C122 C123 O102 3.4(9) . . . . ?
C121 C122 C123 C118 2.6(10) . . . . ?
Br12 C122 C123 C118 -176.5(5) . . . . ?
C119 C118 C123 O102 178.3(6) . . . . ?
C117 C118 C123 O102 2.1(11) . . . . ?
C119 C118 C123 C122 -1.8(9) . . . . ?
C117 C118 C123 C122 -178.0(6) . . . . ?
C108 N103 C124 C125 67.7(7) . . . . ?
C109 N103 C124 C125 -172.8(5) . . . . ?
Cu11 N103 C124 C125 -53.5(6) . . . . ?
C108 N103 C124 N105 -165.9(5) . . . . ?
C109 N103 C124 N105 -46.4(6) . . . . ?
Cu11 N103 C124 N105 72.9(5) . . . . ?
C110 N105 C124 N103 45.6(6) . . . . ?
C111 N105 C124 N103 164.1(5) . . . . ?
Cu12 N105 C124 N103 -74.4(5) . . . . ?
C110 N105 C124 C125 173.4(5) . . . . ?
C111 N105 C124 C125 -68.1(7) . . . . ?
Cu12 N105 C124 C125 53.3(6) . . . . ?
N103 C124 C125 C130 -121.3(6) . . . . ?
N105 C124 C125 C130 119.1(6) . . . . ?
N103 C124 C125 C126 59.1(8) . . . . ?
N105 C124 C125 C126 -60.5(8) . . . . ?
Cu11 O103 C126 C127 138.2(5) . . . . ?
Cu12 O103 C126 C127 -122.3(5) . . . . ?
Cu11 O103 C126 C125 -43.8(8) . . . . ?
Cu12 O103 C126 C125 55.7(7) . . . . ?
C130 C125 C126 O103 176.3(6) . . . . ?
C124 C125 C126 O103 -4.1(9) . . . . ?
C130 C125 C126 C127 -5.5(9) . . . . ?
C124 C125 C126 C127 174.0(5) . . . . ?
O103 C126 C127 C128 -179.3(6) . . . . ?
C125 C126 C127 C128 2.5(9) . . . . ?
O103 C126 C127 Br13 -0.5(8) . . . . ?
C125 C126 C127 Br13 -178.7(4) . . . . ?
C126 C127 C128 C129 2.0(10) . . . . ?
Br13 C127 C128 C129 -176.7(5) . . . . ?
C127 C128 C129 C130 -3.8(10) . . . . ?
C127 C128 C129 Cl13 174.6(5) . . . . ?
C126 C125 C130 C129 4.0(10) . . . . ?
C124 C125 C130 C129 -175.6(6) . . . . ?
C128 C129 C130 C125 0.9(10) . . . . ?
Cl13 C129 C130 C125 -177.5(5) . . . . ?
C114 N104 C131 C132 -173.8(5) . . . . ?
C115 N104 C131 C132 67.9(7) . . . . ?
Cu13 N104 C131 C132 -51.4(6) . . . . ?
C114 N104 C131 N106 -46.6(6) . . . . ?
C115 N104 C131 N106 -165.0(5) . . . . ?
Cu13 N104 C131 N106 75.7(5) . . . . ?
C112 N106 C131 N104 164.9(5) . . . . ?
C113 N106 C131 N104 45.4(6) . . . . ?
Cu12 N106 C131 N104 -73.5(5) . . . . ?
C112 N106 C131 C132 -68.7(7) . . . . ?
C113 N106 C131 C132 171.8(5) . . . . ?
Cu12 N106 C131 C132 52.9(6) . . . . ?
N104 C131 C132 C133 -118.2(6) . . . . ?
N106 C131 C132 C133 123.3(6) . . . . ?
N104 C131 C132 C137 60.0(8) . . . . ?
N106 C131 C132 C137 -58.5(8) . . . . ?
C137 C132 C133 C134 1.5(10) . . . . ?
C131 C132 C133 C134 179.6(6) . . . . ?
C132 C133 C134 C135 -0.1(10) . . . . ?
C132 C133 C134 Cl14 -177.9(5) . . . . ?
C133 C134 C135 C136 -0.5(10) . . . . ?
Cl14 C134 C135 C136 177.3(5) . . . . ?
C134 C135 C136 C137 -0.2(10) . . . . ?
C134 C135 C136 Br14 -176.9(5) . . . . ?
Cu13 O104 C137 C132 -50.6(7) . . . . ?
Cu12 O104 C137 C132 49.7(7) . . . . ?
Cu13 O104 C137 C136 128.5(5) . . . . ?
Cu12 O104 C137 C136 -131.2(5) . . . . ?
C133 C132 C137 O104 177.0(6) . . . . ?
C131 C132 C137 O104 -1.1(9) . . . . ?
C133 C132 C137 C136 -2.1(9) . . . . ?
C131 C132 C137 C136 179.8(5) . . . . ?
C135 C136 C137 O104 -177.7(6) . . . . ?
Br14 C136 C137 O104 -0.9(8) . . . . ?
C135 C136 C137 C132 1.5(9) . . . . ?
Br14 C136 C137 C132 178.2(4) . . . . ?
